data_7118942
loop_
_publ_author_name
'Finkelmeier, Nils'
'Visscher, Arne'
'Wandtke, Sebastian'
'Herbst-Irmer, Regine'
'Stalke, Dietmar'

_publ_section_title
;
 CH3-deprotonation of 9-methylanthracene under mild conditions.
;
_journal_issue 31
_journal_name_full 'Chemical communications (Cambridge, England)'
_journal_page_first 5440
_journal_page_last 5442
_journal_paper_doi 10.1039/c6cc01261b
_journal_volume 52
_journal_year 2016
_chemical_formula_sum 'C69 H98 Li2 N8'
_chemical_formula_weight 1053.43
_space_group_crystal_system monoclinic
_space_group_IT_number 14
_space_group_name_Hall '-P 2yn'
_space_group_name_H-M_alt 'P 1 21/n 1'
_symmetry_space_group_name_Hall '-P 2yn'
_symmetry_space_group_name_H-M 'P 1 21/n 1'
_atom_sites_solution_hydrogens mixed
_audit_creation_method SHELXL-2014/7
_audit_update_record
;
2016-02-09 deposited with the CCDC.
2016-03-18 downloaded from the CCDC.
;
_cell_angle_alpha 90
_cell_angle_beta 93.77(2)
_cell_angle_gamma 90
_cell_formula_units_Z 4
_cell_length_a 9.486(2)
_cell_length_b 34.841(3)
_cell_length_c 19.391(2)
_cell_measurement_reflns_used 9792
_cell_measurement_temperature 100(2)
_cell_measurement_theta_max 28.631
_cell_measurement_theta_min 2.185
_cell_volume 6394.9(16)
_computing_cell_refinement 'SAINT V8.30c'
_computing_data_collection 'APEX2 v2012.2'
_computing_data_reduction 'SAINT V8.30c'
_computing_structure_refinement 'SHELXL-2014/7 (Sheldrick, 2014)'
_computing_structure_solution 'SHELXS (Sheldrick, 2008)'
_diffrn_ambient_temperature 100(2)
_diffrn_measured_fraction_theta_full 0.999
_diffrn_measured_fraction_theta_max 0.998
_diffrn_measurement_device_type 'Bruker Smart APEX II Quazar'
_diffrn_measurement_method 'omega scans'
_diffrn_radiation_type MoK\a
_diffrn_radiation_wavelength 0.71073
_diffrn_reflns_av_R_equivalents 0.0445
_diffrn_reflns_av_unetI/netI 0.0201
_diffrn_reflns_Laue_measured_fraction_full 0.999
_diffrn_reflns_Laue_measured_fraction_max 0.998
_diffrn_reflns_limit_h_max 12
_diffrn_reflns_limit_h_min -12
_diffrn_reflns_limit_k_max 47
_diffrn_reflns_limit_k_min -47
_diffrn_reflns_limit_l_max 26
_diffrn_reflns_limit_l_min -26
_diffrn_reflns_number 124098
_diffrn_reflns_point_group_measured_fraction_full 0.999
_diffrn_reflns_point_group_measured_fraction_max 0.998
_diffrn_reflns_theta_full 25.242
_diffrn_reflns_theta_max 28.741
_diffrn_reflns_theta_min 1.169
_diffrn_source 'Bruker TXS Mo rotating anode'
_exptl_absorpt_coefficient_mu 0.064
_exptl_absorpt_correction_T_max 0.8621
_exptl_absorpt_correction_T_min 0.8065
_exptl_absorpt_correction_type multi-scan
_exptl_absorpt_process_details SADABS-2014/4
_exptl_crystal_colour black
_exptl_crystal_density_diffrn 1.094
_exptl_crystal_description block
_exptl_crystal_F_000 2296
_exptl_crystal_size_max 0.3
_exptl_crystal_size_mid 0.2
_exptl_crystal_size_min 0.2
_refine_diff_density_max 0.288
_refine_diff_density_min -0.214
_refine_diff_density_rms 0.036
_refine_ls_extinction_method none
_refine_ls_goodness_of_fit_ref 1.032
_refine_ls_hydrogen_treatment mixed
_refine_ls_matrix_type full
_refine_ls_number_parameters 1275
_refine_ls_number_reflns 16530
_refine_ls_number_restraints 4746
_refine_ls_restrained_S_all 1.043
_refine_ls_R_factor_all 0.0703
_refine_ls_R_factor_gt 0.0545
_refine_ls_shift/su_max 0.001
_refine_ls_shift/su_mean 0.000
_refine_ls_structure_factor_coef Fsqd
_refine_ls_weighting_details 'w=1/[\s^2^(Fo^2^)+(0.0770P)^2^+1.5367P] where P=(Fo^2^+2Fc^2^)/3'
_refine_ls_weighting_scheme calc
_refine_ls_wR_factor_gt 0.1466
_refine_ls_wR_factor_ref 0.1595
_reflns_Friedel_coverage 0.000
_reflns_number_gt 12947
_reflns_number_total 16530
_reflns_threshold_expression 'I > 2\s(I)'
_cod_data_source_file c6cc01261b2.cif
_cod_data_source_block 1b
_cod_depositor_comments 'Adding full bibliography for 7118941--7118942.cif.'
_cod_database_code 7118942
_shelx_shelxl_version_number 2014/7
_shelx_space_group_comment
;
The symmetry employed for this shelxl refinement is uniquely defined
by the following loop, which should always be used as a source of
symmetry information in preference to the above space-group names.
They are only intended as comments.
;
_exptl_absorpt_special_details
;
A 3lambda corrections was applied with a correction factor of 0.0024.
;

loop_
_space_group_symop_operation_xyz
'x, y, z'
'-x+1/2, y+1/2, -z+1/2'
'-x, -y, -z'
'x-1/2, -y-1/2, z-1/2'

loop_
_atom_site_label
_atom_site_type_symbol
_atom_site_fract_x
_atom_site_fract_y
_atom_site_fract_z
_atom_site_U_iso_or_equiv
_atom_site_adp_type
_atom_site_occupancy
_atom_site_site_symmetry_order
_atom_site_calc_flag
_atom_site_refinement_flags_posn
_atom_site_refinement_flags_adp
_atom_site_refinement_flags_occupancy
_atom_site_disorder_assembly
_atom_site_disorder_group
C1 C 0.60706(19) 0.66428(4) 0.91416(12) 0.0623(5) Uani 1 1 d D U . . .
H1A H 0.645(2) 0.6837(7) 0.9431(16) 0.075 Uiso 0.6 1 d D U P . .
H1B H 0.5117(16) 0.6578(7) 0.9048(18) 0.075 Uiso 0.6 1 d D U P . .
H1C H 0.591(4) 0.6830(9) 0.8796(16) 0.075 Uiso 0.4 1 d D U P . .
H1D H 0.557(5) 0.6593(10) 0.9530(18) 0.075 Uiso 0.4 1 d D U P . .
C2 C 0.71086(14) 0.63369(3) 0.89708(7) 0.0386(3) Uani 1 1 d D U . . .
C3 C 0.67475(13) 0.59434(3) 0.90372(6) 0.0326(2) Uani 1 1 d D U . . .
C4 C 0.54689(14) 0.58149(4) 0.92983(7) 0.0382(3) Uani 1 1 d D U . . .
H4 H 0.4819 0.5999 0.9449 0.046 Uiso 1 1 calc R U . . .
C5 C 0.51377(14) 0.54295(4) 0.93410(7) 0.0431(3) Uani 1 1 d D U . . .
H5 H 0.4273 0.5354 0.9522 0.052 Uiso 1 1 calc R U . . .
C6 C 0.60621(15) 0.51517(4) 0.91207(8) 0.0439(3) Uani 1 1 d D U . . .
H6 H 0.5825 0.4887 0.9146 0.053 Uiso 1 1 calc R U . . .
C7 C 0.73231(14) 0.52621(3) 0.88656(7) 0.0391(3) Uani 1 1 d D U . . .
H7 H 0.7946 0.5070 0.8716 0.047 Uiso 1 1 calc R U . . .
C8 C 0.77161(13) 0.56526(3) 0.88209(6) 0.0323(2) Uani 1 1 d D U . . .
C9 C 0.90077(13) 0.57650(3) 0.85707(6) 0.0358(2) Uani 1 1 d D U . . .
H9 H 0.9634 0.5573 0.8425 0.043 Uiso 1 1 calc R U . . .
C10 C 0.94057(13) 0.61510(4) 0.85286(6) 0.0358(2) Uani 1 1 d D U . . .
C11 C 1.07348(15) 0.62611(4) 0.83027(7) 0.0444(3) Uani 1 1 d D U . . .
H11 H 1.1381 0.6068 0.8180 0.053 Uiso 1 1 calc R U . . .
C12 C 1.11130(17) 0.66409(5) 0.82561(8) 0.0523(4) Uani 1 1 d D U . . .
H12 H 1.2014 0.6708 0.8107 0.063 Uiso 1 1 calc R U . . .
C13 C 1.01813(18) 0.69244(4) 0.84268(8) 0.0533(4) Uani 1 1 d D U . . .
H13 H 1.0441 0.7186 0.8388 0.064 Uiso 1 1 calc R U . . .
C14 C 0.88666(17) 0.68304(4) 0.86552(7) 0.0461(3) Uani 1 1 d D U . . .
H14 H 0.8241 0.7031 0.8768 0.055 Uiso 1 1 calc R U . . .
C15 C 0.84345(14) 0.64437(3) 0.87244(6) 0.0367(3) Uani 1 1 d D U . . .
C16 C 0.5608(2) 0.74580(7) 0.49270(10) 0.0571(5) Uani 0.850(3) 1 d D U P A 1
H16A H 0.503(4) 0.7649(10) 0.4722(11) 0.068 Uiso 0.4250(16) 1 d D U P A 1
H16B H 0.608(4) 0.7257(9) 0.4738(11) 0.068 Uiso 0.4250(16) 1 d D U P A 1
H16C H 0.616(4) 0.7649(10) 0.4742(11) 0.068 Uiso 0.4250(16) 1 d D U P A 1
H16D H 0.488(4) 0.7311(11) 0.4712(11) 0.068 Uiso 0.4250(16) 1 d D U P A 1
C17 C 0.5630(2) 0.74641(6) 0.57043(11) 0.0361(4) Uani 0.850(3) 1 d D U P A 1
C18 C 0.68580(17) 0.75795(5) 0.61034(13) 0.0369(4) Uani 0.850(3) 1 d D U P A 1
C19 C 0.81482(19) 0.76782(5) 0.57980(14) 0.0521(5) Uani 0.850(3) 1 d D U P A 1
H19 H 0.8182 0.7672 0.5310 0.062 Uiso 0.850(3) 1 calc R U P A 1
C20 C 0.9325(3) 0.77802(7) 0.6197(2) 0.0603(8) Uani 0.850(3) 1 d D U P A 1
H20 H 1.0167 0.7843 0.5983 0.072 Uiso 0.850(3) 1 calc R U P A 1
C21 C 0.9311(2) 0.77932(5) 0.69190(16) 0.0604(6) Uani 0.850(3) 1 d D U P A 1
H21 H 1.0141 0.7866 0.7188 0.073 Uiso 0.850(3) 1 calc R U P A 1
C22 C 0.81215(19) 0.77032(5) 0.72397(13) 0.0484(5) Uani 0.850(3) 1 d D U P A 1
H22 H 0.8126 0.7713 0.7729 0.058 Uiso 0.850(3) 1 calc R U P A 1
C23 C 0.68588(18) 0.75928(4) 0.68402(12) 0.0347(4) Uani 0.850(3) 1 d D U P A 1
C24 C 0.56447(19) 0.74908(5) 0.71654(10) 0.0319(4) Uani 0.850(3) 1 d D U P A 1
H24 H 0.5645 0.7503 0.7655 0.038 Uiso 0.850(3) 1 calc R U P A 1
C25 C 0.4430(2) 0.73715(6) 0.67801(10) 0.0266(4) Uani 0.850(3) 1 d D U P A 1
C26 C 0.3188(2) 0.72638(7) 0.71117(11) 0.0329(4) Uani 0.850(3) 1 d D U P A 1
H26 H 0.3191 0.7274 0.7601 0.039 Uiso 0.850(3) 1 calc R U P A 1
C27 C 0.2002(3) 0.71467(9) 0.67386(13) 0.0370(5) Uani 0.850(3) 1 d D U P A 1
H27 H 0.1189 0.7074 0.6969 0.044 Uiso 0.850(3) 1 calc R U P A 1
C28 C 0.1974(3) 0.71322(10) 0.60077(15) 0.0380(5) Uani 0.850(3) 1 d D U P A 1
H28 H 0.1139 0.7053 0.5750 0.046 Uiso 0.850(3) 1 calc R U P A 1
C29 C 0.3131(3) 0.72306(10) 0.56746(13) 0.0364(6) Uani 0.850(3) 1 d D U P A 1
H29 H 0.3093 0.7216 0.5184 0.044 Uiso 0.850(3) 1 calc R U P A 1
C30 C 0.4412(2) 0.73556(7) 0.60412(11) 0.0290(4) Uani 0.850(3) 1 d D U P A 1
C31 C 0.5689(2) 0.65754(8) 0.33607(11) 0.0601(6) Uani 0.781(4) 1 d D U P B 1
H31A H 0.560(3) 0.6840(5) 0.336(2) 0.090 Uiso 0.390(2) 1 d D U P B 1
H31B H 0.4951(19) 0.6482(11) 0.3604(18) 0.090 Uiso 0.390(2) 1 d D U P B 1
H31C H 0.546(3) 0.6500(12) 0.2902(11) 0.090 Uiso 0.390(2) 1 d D U P B 1
H31D H 0.501(2) 0.6378(7) 0.336(2) 0.090 Uiso 0.390(2) 1 d D U P B 1
H31E H 0.565(3) 0.6658(13) 0.2906(11) 0.090 Uiso 0.390(2) 1 d D U P B 1
H31F H 0.533(3) 0.6772(10) 0.3616(18) 0.090 Uiso 0.390(2) 1 d D U P B 1
C32 C 0.7133(5) 0.64321(11) 0.3633(3) 0.0421(9) Uani 0.781(4) 1 d D U P B 1
C33 C 0.7418(3) 0.60358(8) 0.36906(14) 0.0390(6) Uani 0.781(4) 1 d D U P B 1
C34 C 0.6410(3) 0.57466(9) 0.35059(15) 0.0579(7) Uani 0.781(4) 1 d D U P B 1
H34 H 0.5496 0.5821 0.3325 0.070 Uiso 0.781(4) 1 calc R U P B 1
C35 C 0.6709(4) 0.53604(10) 0.35795(19) 0.0687(10) Uani 0.781(4) 1 d D U P B 1
H35 H 0.6002 0.5175 0.3454 0.082 Uiso 0.781(4) 1 calc R U P B 1
C36 C 0.8043(4) 0.52407(8) 0.38364(18) 0.0667(8) Uani 0.781(4) 1 d D U P B 1
H36 H 0.8248 0.4975 0.3887 0.080 Uiso 0.781(4) 1 calc R U P B 1
C37 C 0.9065(3) 0.55109(6) 0.40164(15) 0.0523(6) Uani 0.781(4) 1 d D U P B 1
H37 H 0.9974 0.5427 0.4189 0.063 Uiso 0.781(4) 1 calc R U P B 1
C38 C 0.8800(3) 0.59091(7) 0.39513(14) 0.0378(5) Uani 0.781(4) 1 d D U P B 1
C39 C 0.9835(4) 0.61838(8) 0.4131(2) 0.0376(6) Uani 0.781(4) 1 d D U P B 1
H39 H 1.0734 0.6099 0.4316 0.045 Uiso 0.781(4) 1 calc R U P B 1
C40 C 0.9594(5) 0.65811(11) 0.4050(4) 0.0345(7) Uani 0.781(4) 1 d D U P B 1
C41 C 1.0665(6) 0.68541(12) 0.4214(4) 0.0441(8) Uani 0.781(4) 1 d D U P B 1
H41 H 1.1597 0.6773 0.4351 0.053 Uiso 0.781(4) 1 calc R U P B 1
C42 C 1.0341(6) 0.72456(14) 0.4171(4) 0.0585(14) Uani 0.781(4) 1 d D U P B 1
H42 H 1.1037 0.7430 0.4315 0.070 Uiso 0.781(4) 1 calc R U P B 1
C43 C 0.9010(6) 0.73662(15) 0.3922(3) 0.0559(14) Uani 0.781(4) 1 d D U P B 1
H43 H 0.8812 0.7633 0.3885 0.067 Uiso 0.781(4) 1 calc R U P B 1
C44 C 0.7983(6) 0.71065(14) 0.3728(4) 0.0479(12) Uani 0.781(4) 1 d D U P B 1
H44 H 0.7096 0.7196 0.3536 0.057 Uiso 0.781(4) 1 calc R U P B 1
C45 C 0.8208(5) 0.67067(12) 0.3808(3) 0.0367(9) Uani 0.781(4) 1 d D U P B 1
C31A C 1.0874(9) 0.5988(3) 0.4313(6) 0.075(3) Uani 0.219(4) 1 d D U P B 2
H31G H 1.1165 0.6117 0.4751 0.112 Uiso 0.219(4) 1 d R U P B 2
H31H H 1.1603 0.6023 0.3986 0.112 Uiso 0.219(4) 1 d R U P B 2
H31I H 1.0740 0.5714 0.4400 0.112 Uiso 0.219(4) 1 d R U P B 2
C32A C 0.9498(12) 0.6160(3) 0.4016(9) 0.040(2) Uani 0.219(4) 1 d D U P B 2
C33A C 0.8367(9) 0.5926(2) 0.3782(5) 0.0323(17) Uani 0.219(4) 1 d D U P B 2
C34A C 0.8502(8) 0.5515(2) 0.3778(4) 0.0428(17) Uani 0.219(4) 1 d D U P B 2
H34A H 0.9371 0.5399 0.3935 0.051 Uiso 0.219(4) 1 calc R U P B 2
C35A C 0.7391(11) 0.5290(2) 0.3549(5) 0.0465(19) Uani 0.219(4) 1 d D U P B 2
H35A H 0.7490 0.5019 0.3551 0.056 Uiso 0.219(4) 1 calc R U P B 2
C36A C 0.6106(9) 0.5457(2) 0.3312(5) 0.052(2) Uani 0.219(4) 1 d D U P B 2
H36A H 0.5338 0.5299 0.3150 0.063 Uiso 0.219(4) 1 calc R U P B 2
C37A C 0.5956(8) 0.5850(2) 0.3316(5) 0.0440(18) Uani 0.219(4) 1 d D U P B 2
H37A H 0.5074 0.5958 0.3156 0.053 Uiso 0.219(4) 1 calc R U P B 2
C38A C 0.7068(10) 0.6101(3) 0.3547(5) 0.0352(19) Uani 0.219(4) 1 d D U P B 2
C39A C 0.6966(17) 0.6504(3) 0.3551(12) 0.034(2) Uani 0.219(4) 1 d D U P B 2
H39A H 0.6075 0.6616 0.3421 0.041 Uiso 0.219(4) 1 calc R U P B 2
C40A C 0.8130(14) 0.6756(4) 0.3741(12) 0.029(2) Uani 0.219(4) 1 d D U P B 2
C41A C 0.8108(15) 0.7158(4) 0.3765(12) 0.028(3) Uani 0.219(4) 1 d D U P B 2
H41A H 0.7230 0.7283 0.3658 0.033 Uiso 0.219(4) 1 calc R U P B 2
C42A C 0.9269(14) 0.7385(5) 0.3935(9) 0.028(2) Uani 0.219(4) 1 d D U P B 2
H42A H 0.9200 0.7656 0.3902 0.033 Uiso 0.219(4) 1 calc R U P B 2
C43A C 1.0554(14) 0.7212(5) 0.4157(9) 0.034(2) Uani 0.219(4) 1 d D U P B 2
H43A H 1.1412 0.7351 0.4230 0.040 Uiso 0.219(4) 1 calc R U P B 2
C44A C 1.046(2) 0.6821(5) 0.4262(16) 0.055(4) Uani 0.219(4) 1 d D U P B 2
H44A H 1.1228 0.6708 0.4528 0.066 Uiso 0.219(4) 1 calc R U P B 2
C45A C 0.938(2) 0.6569(4) 0.4024(18) 0.042(3) Uani 0.219(4) 1 d D U P B 2
C16A C 0.6081(12) 0.7530(4) 0.7698(5) 0.066(3) Uani 0.150(3) 1 d D U P A 2
H16E H 0.6954 0.7599 0.7933 0.079 Uiso 0.150(3) 1 calc R U P A 2
H16F H 0.5300 0.7459 0.7953 0.079 Uiso 0.150(3) 1 calc R U P A 2
C17A C 0.5935(10) 0.7533(3) 0.6928(5) 0.032(2) Uani 0.150(3) 1 d D U P A 2
C18A C 0.7022(9) 0.7632(3) 0.6518(6) 0.0311(19) Uani 0.150(3) 1 d D U P A 2
C19A C 0.8359(9) 0.7762(3) 0.6846(6) 0.041(2) Uani 0.150(3) 1 d D U P A 2
H19A H 0.8498 0.7771 0.7335 0.049 Uiso 0.150(3) 1 calc R U P A 2
C20A C 0.9393(14) 0.7870(4) 0.6448(8) 0.045(3) Uani 0.150(3) 1 d D U P A 2
H20A H 1.0251 0.7966 0.6662 0.054 Uiso 0.150(3) 1 calc R U P A 2
C21A C 0.9244(12) 0.7846(4) 0.5718(7) 0.062(3) Uani 0.150(3) 1 d D U P A 2
H21A H 1.0019 0.7906 0.5452 0.074 Uiso 0.150(3) 1 calc R U P A 2
C22A C 0.8009(11) 0.7736(4) 0.5403(6) 0.055(3) Uani 0.150(3) 1 d D U P A 2
H22A H 0.7900 0.7730 0.4913 0.066 Uiso 0.150(3) 1 calc R U P A 2
C23A C 0.6850(10) 0.7628(3) 0.5803(5) 0.039(2) Uani 0.150(3) 1 d D U P A 2
C24A C 0.5605(11) 0.7505(4) 0.5435(6) 0.042(3) Uani 0.150(3) 1 d D U P A 2
H24A H 0.5504 0.7491 0.4945 0.051 Uiso 0.150(3) 1 calc R U P A 2
C25A C 0.4541(15) 0.7408(5) 0.5857(6) 0.043(3) Uani 0.150(3) 1 d D U P A 2
C26A C 0.3192(19) 0.7300(7) 0.5527(9) 0.046(4) Uani 0.150(3) 1 d D U P A 2
H26A H 0.3058 0.7305 0.5038 0.056 Uiso 0.150(3) 1 calc R U P A 2
C27A C 0.216(2) 0.7195(8) 0.5895(10) 0.053(4) Uani 0.150(3) 1 d D U P A 2
H27A H 0.1304 0.7110 0.5659 0.064 Uiso 0.150(3) 1 calc R U P A 2
C28A C 0.2228(18) 0.7200(7) 0.6618(9) 0.051(4) Uani 0.150(3) 1 d D U P A 2
H28A H 0.1435 0.7132 0.6867 0.062 Uiso 0.150(3) 1 calc R U P A 2
C29A C 0.3489(14) 0.7306(4) 0.6954(7) 0.038(3) Uani 0.150(3) 1 d D U P A 2
H29A H 0.3584 0.7312 0.7445 0.046 Uiso 0.150(3) 1 calc R U P A 2
C30A C 0.4633(11) 0.7405(4) 0.6567(6) 0.032(2) Uani 0.150(3) 1 d D U P A 2
Li1 Li 0.6184(2) 0.59515(6) 0.62569(12) 0.0386(4) Uani 1 1 d . U . . .
C46 C 0.4914(10) 0.6329(2) 0.7533(4) 0.0470(13) Uani 0.450(6) 1 d D U P C 1
H46A H 0.5021 0.6579 0.7314 0.071 Uiso 0.450(6) 1 calc R U P C 1
H46B H 0.4103 0.6335 0.7821 0.071 Uiso 0.450(6) 1 calc R U P C 1
H46C H 0.5772 0.6269 0.7823 0.071 Uiso 0.450(6) 1 calc R U P C 1
C47 C 0.4530(13) 0.5661(3) 0.7345(5) 0.0626(19) Uani 0.450(6) 1 d D U P C 1
H47A H 0.4376 0.5461 0.6994 0.094 Uiso 0.450(6) 1 calc R U P C 1
H47B H 0.5389 0.5604 0.7635 0.094 Uiso 0.450(6) 1 calc R U P C 1
H47C H 0.3720 0.5671 0.7633 0.094 Uiso 0.450(6) 1 calc R U P C 1
N1 N 0.4687(6) 0.60354(14) 0.7003(3) 0.0391(9) Uani 0.450(6) 1 d D U P C 1
C48 C 0.3403(4) 0.61368(17) 0.65648(19) 0.0559(12) Uani 0.450(6) 1 d D U P C 1
H48A H 0.3461 0.6409 0.6420 0.067 Uiso 0.450(6) 1 calc R U P C 1
H48B H 0.2563 0.6108 0.6837 0.067 Uiso 0.450(6) 1 calc R U P C 1
C49 C 0.3239(5) 0.58860(19) 0.5935(2) 0.0623(13) Uani 0.450(6) 1 d D U P C 1
H49A H 0.2386 0.5964 0.5647 0.075 Uiso 0.450(6) 1 calc R U P C 1
H49B H 0.3116 0.5616 0.6076 0.075 Uiso 0.450(6) 1 calc R U P C 1
N2 N 0.4543(10) 0.5921(3) 0.5513(5) 0.064(2) Uani 0.450(6) 1 d D U P C 1
C50 C 0.4475(14) 0.5595(4) 0.5020(7) 0.084(3) Uani 0.450(6) 1 d D U P C 1
H50A H 0.4486 0.5352 0.5277 0.125 Uiso 0.450(6) 1 calc R U P C 1
H50B H 0.3602 0.5612 0.4722 0.125 Uiso 0.450(6) 1 calc R U P C 1
H50C H 0.5290 0.5604 0.4735 0.125 Uiso 0.450(6) 1 calc R U P C 1
C51 C 0.4524(16) 0.6274(3) 0.5112(6) 0.073(3) Uani 0.450(6) 1 d D U P C 1
H51A H 0.4568 0.6495 0.5426 0.110 Uiso 0.450(6) 1 calc R U P C 1
H51B H 0.5339 0.6279 0.4827 0.110 Uiso 0.450(6) 1 calc R U P C 1
H51C H 0.3651 0.6287 0.4813 0.110 Uiso 0.450(6) 1 calc R U P C 1
C52 C 0.7940(9) 0.53586(15) 0.6907(3) 0.0776(16) Uani 0.575(4) 1 d D U P C 1
H52A H 0.8118 0.5571 0.7231 0.116 Uiso 0.575(4) 1 calc R U P C 1
H52B H 0.7126 0.5210 0.7042 0.116 Uiso 0.575(4) 1 calc R U P C 1
H52C H 0.8774 0.5192 0.6914 0.116 Uiso 0.575(4) 1 calc R U P C 1
C53 C 0.7378(4) 0.51863(10) 0.5725(2) 0.0653(9) Uani 0.575(4) 1 d D U P C 1
H53A H 0.7178 0.5285 0.5255 0.098 Uiso 0.575(4) 1 calc R U P C 1
H53B H 0.8214 0.5021 0.5736 0.098 Uiso 0.575(4) 1 calc R U P C 1
H53C H 0.6566 0.5038 0.5864 0.098 Uiso 0.575(4) 1 calc R U P C 1
N3 N 0.7644(9) 0.5512(2) 0.6208(4) 0.0491(12) Uani 0.575(4) 1 d D U P C 1
C54 C 0.8906(3) 0.57210(8) 0.59882(18) 0.0556(8) Uani 0.575(4) 1 d D U P C 1
H54A H 0.8791 0.5774 0.5486 0.067 Uiso 0.575(4) 1 calc R U P C 1
H54B H 0.9757 0.5559 0.6075 0.067 Uiso 0.575(4) 1 calc R U P C 1
C55 C 0.9102(5) 0.60960(14) 0.6380(3) 0.0558(12) Uani 0.575(4) 1 d D U P C 1
H55A H 0.9218 0.6043 0.6882 0.067 Uiso 0.575(4) 1 calc R U P C 1
H55B H 0.9970 0.6225 0.6242 0.067 Uiso 0.575(4) 1 calc R U P C 1
N4 N 0.78630(11) 0.63550(3) 0.62354(6) 0.0415(2) Uani 1 1 d D U . . .
C56 C 0.79304(17) 0.66219(4) 0.68150(8) 0.0496(3) Uani 1 1 d D U . . .
H56A H 0.8760 0.6788 0.6790 0.074 Uiso 1 1 calc R U . . .
H56B H 0.8003 0.6478 0.7250 0.074 Uiso 1 1 calc R U . . .
H56C H 0.7074 0.6780 0.6795 0.074 Uiso 1 1 calc R U . . .
C57 C 0.78019(19) 0.65741(6) 0.55919(9) 0.0619(4) Uani 1 1 d D U . . .
H57A H 0.7736 0.6397 0.5198 0.093 Uiso 1 1 calc R U . . .
H57B H 0.8658 0.6730 0.5575 0.093 Uiso 1 1 calc R U . . .
H57C H 0.6971 0.6742 0.5571 0.093 Uiso 1 1 calc R U . . .
Li2 Li 1.0000(2) 0.40123(5) 0.86666(11) 0.0331(4) Uani 1 1 d . U . . .
C58 C 0.8577(13) 0.4286(3) 0.9904(6) 0.061(3) Uani 0.499(5) 1 d D U P D 1
H58A H 0.8594 0.4525 0.9638 0.091 Uiso 0.499(5) 1 calc R U P D 1
H58B H 0.7762 0.4287 1.0189 0.091 Uiso 0.499(5) 1 calc R U P D 1
H58C H 0.9448 0.4264 1.0202 0.091 Uiso 0.499(5) 1 calc R U P D 1
C59 C 0.8440(10) 0.3606(3) 0.9779(5) 0.0523(17) Uani 0.499(5) 1 d D U P D 1
H59A H 0.8367 0.3391 0.9453 0.078 Uiso 0.499(5) 1 calc R U P D 1
H59B H 0.9310 0.3581 1.0077 0.078 Uiso 0.499(5) 1 calc R U P D 1
H59C H 0.7623 0.3604 1.0063 0.078 Uiso 0.499(5) 1 calc R U P D 1
N5 N 0.84659(12) 0.39487(4) 0.94140(6) 0.0483(3) Uani 1 1 d D U . . .
C60 C 0.7154(3) 0.40617(16) 0.89773(19) 0.0511(10) Uani 0.499(5) 1 d D U P D 1
H60A H 0.6299 0.4010 0.9229 0.061 Uiso 0.499(5) 1 calc R U P D 1
H60B H 0.7179 0.4339 0.8864 0.061 Uiso 0.499(5) 1 calc R U P D 1
C61 C 0.7136(3) 0.38243(12) 0.83258(15) 0.0506(10) Uani 0.499(5) 1 d D U P D 1
H61A H 0.7200 0.3549 0.8450 0.061 Uiso 0.499(5) 1 calc R U P D 1
H61B H 0.6230 0.3866 0.8053 0.061 Uiso 0.499(5) 1 calc R U P D 1
N6 N 0.8317(6) 0.39249(12) 0.7899(3) 0.0328(9) Uani 0.499(5) 1 d D U P D 1
C62 C 0.8062(11) 0.4288(2) 0.7531(4) 0.0615(18) Uani 0.499(5) 1 d D U P D 1
H62A H 0.7960 0.4495 0.7865 0.092 Uiso 0.499(5) 1 calc R U P D 1
H62B H 0.8861 0.4344 0.7251 0.092 Uiso 0.499(5) 1 calc R U P D 1
H62C H 0.7196 0.4267 0.7229 0.092 Uiso 0.499(5) 1 calc R U P D 1
C63 C 0.8462(6) 0.36251(16) 0.7370(3) 0.0470(10) Uani 0.499(5) 1 d D U P D 1
H63A H 0.8635 0.3377 0.7596 0.071 Uiso 0.499(5) 1 calc R U P D 1
H63B H 0.7591 0.3612 0.7070 0.071 Uiso 0.499(5) 1 calc R U P D 1
H63C H 0.9257 0.3688 0.7092 0.071 Uiso 0.499(5) 1 calc R U P D 1
C64 C 1.1336(15) 0.4746(3) 0.8103(5) 0.0597(19) Uani 0.530(5) 1 d D U P E 1
H64A H 1.1230 0.4608 0.7663 0.090 Uiso 0.530(5) 1 calc R U P E 1
H64B H 1.0492 0.4902 0.8160 0.090 Uiso 0.530(5) 1 calc R U P E 1
H64C H 1.2167 0.4913 0.8106 0.090 Uiso 0.530(5) 1 calc R U P E 1
C65 C 1.1676(5) 0.46303(14) 0.9336(2) 0.0583(10) Uani 0.530(5) 1 d D U P E 1
H65A H 1.1787 0.4425 0.9681 0.087 Uiso 0.530(5) 1 calc R U P E 1
H65B H 1.2516 0.4795 0.9369 0.087 Uiso 0.530(5) 1 calc R U P E 1
H65C H 1.0840 0.4784 0.9423 0.087 Uiso 0.530(5) 1 calc R U P E 1
N7 N 1.15129(12) 0.44691(3) 0.86726(7) 0.0472(3) Uani 1 1 d D U . . .
C66 C 1.2832(4) 0.42335(12) 0.8527(3) 0.0520(11) Uani 0.530(5) 1 d D U P D 1
H66A H 1.2840 0.4186 0.8024 0.062 Uiso 0.530(5) 1 calc R U P E 1
H66B H 1.3688 0.4384 0.8671 0.062 Uiso 0.530(5) 1 calc R U P E 1
C67 C 1.2884(3) 0.38527(8) 0.8903(2) 0.0481(9) Uani 0.530(5) 1 d D U P D 1
H67A H 1.3748 0.3712 0.8794 0.058 Uiso 0.530(5) 1 calc R U P E 1
H67B H 1.2928 0.3898 0.9408 0.058 Uiso 0.530(5) 1 calc R U P E 1
N8 N 1.1622(9) 0.3617(2) 0.8700(4) 0.0372(12) Uani 0.530(5) 1 d D U P D 1
C68 C 1.1594(4) 0.32988(9) 0.92111(19) 0.0477(8) Uani 0.530(5) 1 d D U P D 1
H68A H 1.1515 0.3406 0.9674 0.072 Uiso 0.530(5) 1 calc R U P E 1
H68B H 1.0781 0.3132 0.9093 0.072 Uiso 0.530(5) 1 calc R U P E 1
H68C H 1.2466 0.3149 0.9203 0.072 Uiso 0.530(5) 1 calc R U P E 1
C69 C 1.1740(11) 0.34478(18) 0.8012(4) 0.0565(15) Uani 0.530(5) 1 d D U P D 1
H69A H 1.0897 0.3294 0.7888 0.085 Uiso 0.530(5) 1 calc R U P E 1
H69B H 1.1821 0.3653 0.7672 0.085 Uiso 0.530(5) 1 calc R U P E 1
H69C H 1.2581 0.3284 0.8019 0.085 Uiso 0.530(5) 1 calc R U P E 1
C58A C 0.8418(12) 0.4260(2) 0.9899(5) 0.0444(16) Uani 0.501(5) 1 d . U P D 2
H58D H 0.9348 0.4291 1.0143 0.067 Uiso 0.501(5) 1 calc R U P D 2
H58E H 0.8158 0.4498 0.9651 0.067 Uiso 0.501(5) 1 calc R U P D 2
H58F H 0.7714 0.4204 1.0233 0.067 Uiso 0.501(5) 1 calc R U P D 2
C59A C 0.8709(11) 0.3584(3) 0.9860(6) 0.060(2) Uani 0.501(5) 1 d . U P D 2
H59D H 0.8752 0.3359 0.9558 0.091 Uiso 0.501(5) 1 calc R U P D 2
H59E H 0.9600 0.3608 1.0142 0.091 Uiso 0.501(5) 1 calc R U P D 2
H59F H 0.7928 0.3554 1.0162 0.091 Uiso 0.501(5) 1 calc R U P D 2
C60A C 0.7133(3) 0.38521(13) 0.89810(18) 0.0429(8) Uani 0.501(5) 1 d D U P D 2
H60C H 0.6296 0.3897 0.9249 0.051 Uiso 0.501(5) 1 calc R U P D 2
H60D H 0.7143 0.3579 0.8841 0.051 Uiso 0.501(5) 1 calc R U P D 2
C61A C 0.7075(3) 0.41097(10) 0.83448(14) 0.0406(8) Uani 0.501(5) 1 d D U P D 2
H61C H 0.6177 0.4063 0.8068 0.049 Uiso 0.501(5) 1 calc R U P D 2
H61D H 0.7084 0.4381 0.8494 0.049 Uiso 0.501(5) 1 calc R U P D 2
C62A C 0.8244(11) 0.4338(2) 0.7374(4) 0.0519(13) Uani 0.501(5) 1 d D U P D 2
H62D H 0.8315 0.4592 0.7592 0.078 Uiso 0.501(5) 1 calc R U P D 2
H62E H 0.9044 0.4300 0.7086 0.078 Uiso 0.501(5) 1 calc R U P D 2
H62F H 0.7358 0.4321 0.7086 0.078 Uiso 0.501(5) 1 calc R U P D 2
C63A C 0.8160(5) 0.36674(13) 0.7567(3) 0.0436(10) Uani 0.501(5) 1 d D U P D 2
H63D H 0.8174 0.3465 0.7918 0.065 Uiso 0.501(5) 1 calc R U P D 2
H63E H 0.7274 0.3654 0.7278 0.065 Uiso 0.501(5) 1 calc R U P D 2
H63F H 0.8960 0.3633 0.7278 0.065 Uiso 0.501(5) 1 calc R U P D 2
N6A N 0.8267(6) 0.40430(12) 0.7907(3) 0.0295(8) Uani 0.501(5) 1 d D U P D 2
C64A C 1.1448(18) 0.4682(4) 0.8040(6) 0.070(3) Uani 0.470(5) 1 d D U P E 2
H64D H 1.0520 0.4804 0.7969 0.105 Uiso 0.470(5) 1 calc R U P E 2
H64E H 1.2186 0.4879 0.8063 0.105 Uiso 0.470(5) 1 calc R U P E 2
H64F H 1.1594 0.4507 0.7654 0.105 Uiso 0.470(5) 1 calc R U P E 2
C65A C 1.1373(6) 0.47791(15) 0.9242(3) 0.0586(12) Uani 0.470(5) 1 d D U P E 2
H65D H 1.1408 0.4655 0.9696 0.088 Uiso 0.470(5) 1 calc R U P E 2
H65E H 1.2152 0.4963 0.9227 0.088 Uiso 0.470(5) 1 calc R U P E 2
H65F H 1.0471 0.4914 0.9161 0.088 Uiso 0.470(5) 1 calc R U P E 2
C66A C 1.2844(6) 0.42756(18) 0.8829(4) 0.075(2) Uani 0.470(5) 1 d D U P D 2
H66C H 1.2945 0.4205 0.9324 0.090 Uiso 0.470(5) 1 calc R U P E 2
H66D H 1.3641 0.4445 0.8726 0.090 Uiso 0.470(5) 1 calc R U P E 2
C67A C 1.2846(3) 0.39178(10) 0.8382(3) 0.0539(11) Uani 0.470(5) 1 d D U P D 2
H67C H 1.2634 0.3988 0.7892 0.065 Uiso 0.470(5) 1 calc R U P E 2
H67D H 1.3791 0.3797 0.8425 0.065 Uiso 0.470(5) 1 calc R U P E 2
C68A C 1.2126(6) 0.34926(18) 0.9276(2) 0.0746(15) Uani 0.470(5) 1 d D U P D 2
H68D H 1.2215 0.3703 0.9611 0.112 Uiso 0.470(5) 1 calc R U P E 2
H68E H 1.1379 0.3317 0.9402 0.112 Uiso 0.470(5) 1 calc R U P E 2
H68F H 1.3024 0.3353 0.9276 0.112 Uiso 0.470(5) 1 calc R U P E 2
C69A C 1.1639(13) 0.33361(19) 0.8092(5) 0.0540(16) Uani 0.470(5) 1 d D U P D 2
H69D H 1.1400 0.3445 0.7633 0.081 Uiso 0.470(5) 1 calc R U P E 2
H69E H 1.2534 0.3196 0.8087 0.081 Uiso 0.470(5) 1 calc R U P E 2
H69F H 1.0889 0.3160 0.8214 0.081 Uiso 0.470(5) 1 calc R U P E 2
N8A N 1.1777(10) 0.3645(2) 0.8601(4) 0.0411(14) Uani 0.470(5) 1 d D U P D 2
C46A C 0.4680(8) 0.6269(2) 0.7367(4) 0.0545(15) Uani 0.550(6) 1 d D U P C 2
H46D H 0.4642 0.6481 0.7034 0.082 Uiso 0.550(6) 1 calc R U P C 2
H46E H 0.3884 0.6289 0.7662 0.082 Uiso 0.550(6) 1 calc R U P C 2
H46F H 0.5569 0.6281 0.7653 0.082 Uiso 0.550(6) 1 calc R U P C 2
C47A C 0.4657(10) 0.5594(2) 0.7513(4) 0.0525(11) Uani 0.550(6) 1 d D U P C 2
H47D H 0.4603 0.5344 0.7281 0.079 Uiso 0.550(6) 1 calc R U P C 2
H47E H 0.5546 0.5612 0.7799 0.079 Uiso 0.550(6) 1 calc R U P C 2
H47F H 0.3861 0.5620 0.7808 0.079 Uiso 0.550(6) 1 calc R U P C 2
N1A N 0.4596(5) 0.59015(11) 0.6994(2) 0.0393(8) Uani 0.550(6) 1 d D U P C 2
C48A C 0.3244(3) 0.58782(13) 0.65776(15) 0.0528(9) Uani 0.550(6) 1 d D U P C 2
H48C H 0.2477 0.5972 0.6856 0.063 Uiso 0.550(6) 1 calc R U P C 2
H48D H 0.3044 0.5607 0.6458 0.063 Uiso 0.550(6) 1 calc R U P C 2
C49A C 0.3254(3) 0.61114(15) 0.59214(17) 0.0550(10) Uani 0.550(6) 1 d D U P C 2
H49C H 0.2328 0.6087 0.5658 0.066 Uiso 0.550(6) 1 calc R U P C 2
H49D H 0.3403 0.6386 0.6039 0.066 Uiso 0.550(6) 1 calc R U P C 2
N2A N 0.4393(6) 0.5978(2) 0.5486(3) 0.0387(9) Uani 0.550(6) 1 d D U P C 2
C50A C 0.4141(9) 0.5608(2) 0.5167(5) 0.0608(14) Uani 0.550(6) 1 d D U P C 2
H50D H 0.4088 0.5412 0.5526 0.091 Uiso 0.550(6) 1 calc R U P C 2
H50E H 0.3249 0.5615 0.4882 0.091 Uiso 0.550(6) 1 calc R U P C 2
H50F H 0.4917 0.5547 0.4875 0.091 Uiso 0.550(6) 1 calc R U P C 2
C51A C 0.4468(9) 0.6267(2) 0.4942(4) 0.0473(12) Uani 0.550(6) 1 d D U P C 2
H51D H 0.4638 0.6520 0.5152 0.071 Uiso 0.550(6) 1 calc R U P C 2
H51E H 0.5242 0.6203 0.4651 0.071 Uiso 0.550(6) 1 calc R U P C 2
H51F H 0.3574 0.6271 0.4658 0.071 Uiso 0.550(6) 1 calc R U P C 2
C54A C 0.9096(4) 0.57747(10) 0.6553(2) 0.0486(10) Uani 0.425(4) 1 d D U P C 2
H54C H 0.9977 0.5626 0.6519 0.058 Uiso 0.425(4) 1 calc R U P C 2
H54D H 0.9019 0.5843 0.7045 0.058 Uiso 0.425(4) 1 calc R U P C 2
C55A C 0.9184(8) 0.6139(2) 0.6134(3) 0.0513(15) Uani 0.425(4) 1 d D U P C 2
H55C H 1.0021 0.6292 0.6298 0.062 Uiso 0.425(4) 1 calc R U P C 2
H55D H 0.9258 0.6078 0.5639 0.062 Uiso 0.425(4) 1 calc R U P C 2
N3A N 0.7880(11) 0.5533(3) 0.6320(4) 0.0466(16) Uani 0.425(4) 1 d D U P C 2
C52A C 0.7782(11) 0.52223(16) 0.6817(4) 0.0617(16) Uani 0.425(4) 1 d D U P C 2
H52D H 0.7702 0.5330 0.7280 0.093 Uiso 0.425(4) 1 calc R U P C 2
H52E H 0.6946 0.5066 0.6690 0.093 Uiso 0.425(4) 1 calc R U P C 2
H52F H 0.8630 0.5062 0.6816 0.093 Uiso 0.425(4) 1 calc R U P C 2
C53A C 0.8001(6) 0.53957(14) 0.5621(2) 0.0686(14) Uani 0.425(4) 1 d D U P C 2
H53D H 0.8064 0.5615 0.5308 0.103 Uiso 0.425(4) 1 calc R U P C 2
H53E H 0.8853 0.5238 0.5604 0.103 Uiso 0.425(4) 1 calc R U P C 2
H53F H 0.7169 0.5242 0.5479 0.103 Uiso 0.425(4) 1 calc R U P C 2

loop_
_atom_site_aniso_label
_atom_site_aniso_U_11
_atom_site_aniso_U_22
_atom_site_aniso_U_33
_atom_site_aniso_U_23
_atom_site_aniso_U_13
_atom_site_aniso_U_12
C1 0.0569(9) 0.0341(7) 0.0976(14) -0.0115(8) 0.0176(9) 0.0071(6)
C2 0.0436(7) 0.0281(5) 0.0447(7) -0.0028(5) 0.0073(5) 0.0014(5)
C3 0.0374(6) 0.0294(5) 0.0314(5) 0.0010(4) 0.0050(4) 0.0018(4)
C4 0.0388(6) 0.0360(6) 0.0412(6) -0.0001(5) 0.0120(5) 0.0037(5)
C5 0.0404(7) 0.0395(6) 0.0510(8) 0.0054(5) 0.0153(6) -0.0022(5)
C6 0.0472(7) 0.0297(6) 0.0558(8) 0.0076(5) 0.0123(6) -0.0014(5)
C7 0.0416(6) 0.0291(5) 0.0474(7) 0.0034(5) 0.0096(5) 0.0054(5)
C8 0.0355(6) 0.0307(5) 0.0311(5) 0.0034(4) 0.0049(4) 0.0031(4)
C9 0.0376(6) 0.0344(6) 0.0362(6) 0.0018(5) 0.0077(5) 0.0035(5)
C10 0.0400(6) 0.0387(6) 0.0289(5) 0.0032(4) 0.0046(5) -0.0026(5)
C11 0.0452(7) 0.0498(7) 0.0394(7) 0.0050(5) 0.0116(5) -0.0055(6)
C12 0.0546(8) 0.0550(8) 0.0485(8) 0.0065(6) 0.0131(6) -0.0165(7)
C13 0.0707(10) 0.0397(7) 0.0502(8) 0.0042(6) 0.0089(7) -0.0200(7)
C14 0.0592(8) 0.0331(6) 0.0464(7) 0.0006(5) 0.0053(6) -0.0070(6)
C15 0.0456(7) 0.0315(6) 0.0330(6) 0.0015(4) 0.0024(5) -0.0042(5)
C16 0.0502(10) 0.0877(15) 0.0347(10) 0.0191(9) 0.0135(7) 0.0097(9)
C17 0.0368(8) 0.0380(8) 0.0347(10) 0.0122(8) 0.0109(7) 0.0074(6)
C18 0.0334(7) 0.0287(7) 0.0496(13) 0.0123(9) 0.0108(8) 0.0053(5)
C19 0.0387(9) 0.0419(9) 0.0778(15) 0.0205(9) 0.0204(9) 0.0066(6)
C20 0.0340(10) 0.0370(13) 0.112(3) 0.0109(14) 0.0203(14) 0.0012(8)
C21 0.0337(10) 0.0368(9) 0.110(2) -0.0051(10) -0.0014(10) -0.0024(7)
C22 0.0370(8) 0.0320(8) 0.0750(14) -0.0077(8) -0.0059(9) -0.0003(6)
C23 0.0310(8) 0.0211(6) 0.0520(11) -0.0003(7) 0.0024(7) 0.0020(5)
C24 0.0343(8) 0.0261(7) 0.0354(9) -0.0020(7) 0.0039(7) 0.0002(6)
C25 0.0302(8) 0.0211(7) 0.0291(9) -0.0003(7) 0.0065(7) 0.0002(5)
C26 0.0338(10) 0.0335(9) 0.0324(10) 0.0001(7) 0.0107(7) -0.0023(7)
C27 0.0318(10) 0.0361(11) 0.0440(10) 0.0012(9) 0.0095(8) -0.0056(7)
C28 0.0297(9) 0.0372(11) 0.0466(13) -0.0021(10) -0.0011(8) -0.0045(7)
C29 0.0392(10) 0.0390(14) 0.0309(10) 0.0017(9) 0.0009(8) 0.0021(8)
C30 0.0307(7) 0.0261(8) 0.0307(10) 0.0051(8) 0.0066(7) 0.0032(5)
C31 0.0336(9) 0.1004(18) 0.0450(11) 0.0048(11) -0.0076(7) 0.0044(10)
C32 0.0360(12) 0.063(2) 0.0272(14) 0.0005(17) 0.0014(9) 0.0063(13)
C33 0.0344(15) 0.0544(13) 0.0286(12) -0.0091(10) 0.0061(9) -0.0024(10)
C34 0.0427(13) 0.0818(19) 0.0505(14) -0.0204(13) 0.0121(10) -0.0183(12)
C35 0.062(2) 0.0706(19) 0.076(2) -0.0303(15) 0.0264(17) -0.0331(16)
C36 0.0734(18) 0.0479(13) 0.0826(19) -0.0215(12) 0.0347(15) -0.0157(12)
C37 0.0528(14) 0.0403(10) 0.0662(16) -0.0113(10) 0.0202(12) -0.0026(9)
C38 0.0342(13) 0.0418(10) 0.0384(13) -0.0084(9) 0.0098(9) -0.0002(9)
C39 0.0301(15) 0.0369(9) 0.0455(16) -0.0034(8) -0.0009(11) 0.0034(8)
C40 0.0351(16) 0.0384(12) 0.0300(14) -0.0024(9) 0.0011(13) 0.0036(10)
C41 0.0423(14) 0.0416(15) 0.0470(17) 0.0007(13) -0.0068(13) -0.0036(11)
C42 0.085(3) 0.0362(14) 0.052(2) -0.0019(12) -0.012(2) -0.0026(16)
C43 0.086(3) 0.0405(19) 0.0403(18) 0.0029(14) -0.002(2) 0.013(2)
C44 0.066(2) 0.051(2) 0.0265(14) 0.0021(15) 0.0018(16) 0.0151(16)
C45 0.0479(16) 0.0422(14) 0.0199(15) -0.0007(12) 0.0028(9) 0.0098(10)
C31A 0.057(4) 0.076(5) 0.089(6) -0.002(4) -0.013(4) 0.013(4)
C32A 0.024(4) 0.054(4) 0.041(5) 0.005(3) -0.003(3) 0.004(3)
C33A 0.024(4) 0.037(3) 0.036(4) 0.006(2) -0.002(3) 0.002(2)
C34A 0.034(3) 0.044(3) 0.050(4) 0.008(3) -0.003(3) 0.001(3)
C35A 0.042(4) 0.035(3) 0.062(5) 0.010(3) 0.000(4) -0.007(3)
C36A 0.039(4) 0.050(4) 0.067(5) 0.006(3) -0.001(3) -0.007(3)
C37A 0.030(3) 0.047(3) 0.054(5) 0.007(3) -0.002(3) -0.007(2)
C38A 0.022(3) 0.046(3) 0.036(4) 0.016(3) -0.004(2) 0.006(2)
C39A 0.034(4) 0.034(3) 0.035(6) 0.009(3) 0.005(3) 0.002(3)
C40A 0.022(4) 0.044(4) 0.021(4) 0.011(3) 0.005(3) 0.002(3)
C41A 0.024(3) 0.030(4) 0.030(6) 0.011(3) 0.007(3) 0.000(3)
C42A 0.034(3) 0.031(4) 0.018(4) 0.004(3) 0.003(2) -0.015(3)
C43A 0.027(3) 0.051(6) 0.023(4) 0.003(3) -0.003(3) -0.008(3)
C44A 0.056(7) 0.049(5) 0.058(7) 0.017(4) -0.011(6) -0.003(4)
C45A 0.037(5) 0.045(4) 0.044(6) 0.001(3) 0.001(4) -0.004(3)
C16A 0.052(6) 0.111(10) 0.033(4) 0.008(4) -0.001(4) -0.016(6)
C17A 0.033(4) 0.036(4) 0.027(4) 0.012(3) 0.013(3) 0.000(3)
C18A 0.032(3) 0.032(4) 0.031(4) 0.009(3) 0.011(3) 0.001(3)
C19A 0.034(4) 0.032(4) 0.057(5) 0.003(4) 0.001(3) -0.001(3)
C20A 0.038(4) 0.029(6) 0.068(6) -0.004(4) 0.003(4) -0.002(4)
C21A 0.055(5) 0.060(7) 0.072(6) -0.005(5) 0.013(4) -0.006(4)
C22A 0.049(4) 0.069(7) 0.050(5) -0.001(4) 0.020(4) -0.009(4)
C23A 0.050(4) 0.035(5) 0.035(4) 0.005(3) 0.011(3) 0.004(3)
C24A 0.040(4) 0.049(6) 0.039(6) 0.010(5) 0.010(4) -0.002(3)
C25A 0.054(5) 0.040(6) 0.035(5) 0.011(4) 0.012(3) 0.001(4)
C26A 0.041(5) 0.045(8) 0.054(7) 0.012(5) 0.011(4) -0.002(4)
C27A 0.053(7) 0.060(10) 0.047(6) 0.009(5) 0.002(4) -0.007(5)
C28A 0.034(5) 0.055(8) 0.066(7) 0.019(5) 0.018(4) -0.007(4)
C29A 0.037(5) 0.042(5) 0.036(5) 0.014(4) 0.012(4) 0.002(4)
C30A 0.029(4) 0.029(4) 0.038(5) 0.015(4) 0.017(3) 0.004(3)
Li1 0.0411(11) 0.0307(9) 0.0439(11) -0.0005(8) 0.0021(8) 0.0025(8)
C46 0.055(3) 0.042(3) 0.044(3) 0.001(2) 0.0012(19) 0.005(2)
C47 0.076(4) 0.047(3) 0.065(5) 0.009(3) 0.008(4) -0.006(2)
N1 0.0425(16) 0.033(2) 0.0415(16) 0.002(2) 0.0007(11) -0.0015(18)
C48 0.0377(17) 0.078(3) 0.052(2) 0.0040(18) 0.0027(13) 0.0039(17)
C49 0.049(2) 0.079(3) 0.058(2) 0.006(2) -0.0019(16) -0.019(2)
N2 0.071(4) 0.068(4) 0.052(3) 0.008(2) -0.002(3) -0.005(3)
C50 0.101(8) 0.078(4) 0.069(5) -0.009(3) -0.018(4) -0.011(4)
C51 0.064(4) 0.078(4) 0.074(6) 0.012(3) -0.016(4) 0.001(3)
C52 0.094(4) 0.064(3) 0.074(3) 0.013(3) -0.006(2) 0.026(3)
C53 0.068(2) 0.0423(16) 0.085(2) -0.0244(15) -0.0004(16) 0.0100(14)
N3 0.053(2) 0.0346(16) 0.059(3) -0.0037(16) -0.0047(18) 0.0102(13)
C54 0.0418(13) 0.0505(14) 0.074(2) -0.0144(13) 0.0013(12) 0.0144(10)
C55 0.0333(16) 0.051(2) 0.082(3) -0.017(2) -0.004(2) 0.0056(14)
N4 0.0347(5) 0.0349(5) 0.0546(7) -0.0083(5) 0.0011(5) 0.0015(4)
C56 0.0496(8) 0.0468(7) 0.0522(8) -0.0107(6) 0.0015(6) -0.0052(6)
C57 0.0523(9) 0.0842(12) 0.0500(9) 0.0006(8) 0.0086(7) -0.0165(8)
Li2 0.0260(8) 0.0302(9) 0.0429(11) -0.0051(8) 0.0011(7) 0.0015(7)
C58 0.053(5) 0.071(4) 0.060(4) -0.013(3) 0.018(3) 0.008(3)
C59 0.046(3) 0.049(3) 0.065(5) -0.020(2) 0.023(3) -0.0091(19)
N5 0.0321(5) 0.0747(8) 0.0381(6) -0.0046(5) 0.0016(4) 0.0020(5)
C60 0.0257(13) 0.078(3) 0.0498(18) -0.0200(19) 0.0041(11) -0.0002(16)
C61 0.0336(13) 0.074(3) 0.0450(15) -0.0182(14) 0.0074(11) -0.0168(13)
N6 0.0302(13) 0.028(2) 0.0405(14) -0.0026(18) 0.0035(9) -0.0004(17)
C62 0.065(4) 0.044(3) 0.072(4) 0.000(2) -0.020(3) 0.000(2)
C63 0.053(3) 0.0466(19) 0.043(2) -0.0139(15) 0.0101(15) -0.0031(16)
C64 0.051(3) 0.044(3) 0.087(4) 0.021(3) 0.021(3) 0.000(2)
C65 0.043(2) 0.056(3) 0.075(2) -0.006(2) -0.0041(16) -0.0129(18)
N7 0.0329(5) 0.0383(6) 0.0702(8) -0.0042(5) 0.0004(5) -0.0070(4)
C66 0.0228(13) 0.054(2) 0.080(3) 0.015(2) 0.0084(17) -0.0051(13)
C67 0.0260(11) 0.0412(14) 0.076(2) -0.0003(13) -0.0010(12) -0.0005(9)
N8 0.0277(19) 0.0304(15) 0.055(2) -0.0091(14) 0.0116(15) -0.0018(11)
C68 0.0421(16) 0.0344(14) 0.0678(19) 0.0054(13) 0.0129(13) 0.0125(11)
C69 0.052(3) 0.057(4) 0.061(2) -0.015(3) 0.0159(17) 0.016(3)
C58A 0.033(2) 0.033(2) 0.069(4) 0.0111(19) 0.0104(19) 0.0088(16)
C59A 0.079(5) 0.052(3) 0.049(2) -0.0049(19) -0.011(3) 0.004(3)
C60A 0.0288(13) 0.0545(19) 0.0451(16) 0.0068(15) 0.0013(10) -0.0109(14)
C61A 0.0239(11) 0.053(2) 0.0452(15) 0.0028(12) 0.0007(9) 0.0037(10)
C62A 0.053(3) 0.047(2) 0.055(3) 0.0185(18) 0.0019(18) 0.0056(19)
C63A 0.041(2) 0.0366(18) 0.052(3) -0.0072(17) -0.0079(18) 0.0004(14)
N6A 0.0280(12) 0.0248(19) 0.0355(13) 0.0009(16) 0.0007(9) 0.0040(16)
C64A 0.053(5) 0.064(5) 0.093(4) -0.008(3) 0.016(3) -0.012(4)
C65A 0.050(2) 0.048(3) 0.077(3) -0.021(2) -0.0107(19) -0.0076(19)
C66A 0.0321(19) 0.073(3) 0.119(5) -0.038(3) -0.013(3) -0.0036(16)
C67A 0.0250(13) 0.054(2) 0.083(3) -0.0180(18) 0.0049(14) 0.0029(11)
C68A 0.072(3) 0.084(4) 0.068(2) 0.004(2) -0.002(2) 0.042(3)
C69A 0.056(3) 0.036(3) 0.071(3) -0.018(2) 0.013(2) 0.011(3)
N8A 0.027(2) 0.044(3) 0.053(3) -0.0113(18) 0.004(2) 0.0137(18)
C46A 0.055(3) 0.041(2) 0.070(4) -0.006(2) 0.023(3) -0.0018(17)
C47A 0.070(2) 0.043(2) 0.044(3) 0.0020(17) -0.002(2) -0.008(2)
N1A 0.0428(13) 0.0312(18) 0.0438(13) 0.0007(16) 0.0039(9) -0.0041(15)
C48A 0.0402(14) 0.068(2) 0.0503(16) 0.0106(14) 0.0048(11) -0.0059(13)
C49A 0.0341(13) 0.081(3) 0.0513(16) 0.0196(17) 0.0125(11) 0.0122(16)
N2A 0.0237(12) 0.057(2) 0.0357(17) 0.0025(14) 0.0034(10) 0.0017(13)
C50A 0.050(2) 0.059(2) 0.073(4) 0.000(2) -0.004(2) -0.0129(17)
C51A 0.035(2) 0.055(2) 0.052(3) 0.0075(17) 0.002(2) 0.0033(15)
C54A 0.0443(17) 0.0479(19) 0.054(2) -0.0037(15) 0.0028(14) 0.0162(13)
C55A 0.038(2) 0.056(3) 0.062(3) -0.001(2) 0.013(2) 0.0065(16)
N3A 0.056(4) 0.035(2) 0.048(3) -0.0012(18) -0.001(2) 0.0147(19)
C52A 0.074(3) 0.043(3) 0.068(3) 0.011(3) -0.001(2) 0.018(3)
C53A 0.093(4) 0.051(2) 0.061(2) -0.0125(19) -0.003(2) 0.018(2)

loop_
_atom_type_symbol
_atom_type_description
_atom_type_scat_dispersion_real
_atom_type_scat_dispersion_imag
_atom_type_scat_source
C C 0.0033 0.0016 'International Tables Vol C Tables 4.2.6.8 and 6.1.1.4'
H H 0.0000 0.0000 'International Tables Vol C Tables 4.2.6.8 and 6.1.1.4'
Li Li -0.0003 0.0001 'International Tables Vol C Tables 4.2.6.8 and 6.1.1.4'
N N 0.0061 0.0033 'International Tables Vol C Tables 4.2.6.8 and 6.1.1.4'

loop_
_geom_angle_atom_site_label_1
_geom_angle_atom_site_label_2
_geom_angle_atom_site_label_3
_geom_angle
C3 C2 C15 120.39(11)
C3 C2 C1 119.94(12)
C15 C2 C1 119.65(12)
C4 C3 C2 123.65(11)
C4 C3 C8 117.17(10)
C2 C3 C8 119.17(11)
C5 C4 C3 122.10(11)
C4 C5 C6 120.43(12)
C7 C6 C5 119.68(12)
C6 C7 C8 121.90(11)
C9 C8 C7 121.95(11)
C9 C8 C3 119.35(11)
C7 C8 C3 118.69(11)
C10 C9 C8 122.21(11)
C9 C10 C11 121.84(12)
C9 C10 C15 118.98(11)
C11 C10 C15 119.18(12)
C12 C11 C10 121.52(14)
C11 C12 C13 119.92(14)
C12 C13 C14 120.67(13)
C13 C14 C15 121.69(14)
C14 C15 C2 123.19(12)
C14 C15 C10 116.99(12)
C2 C15 C10 119.82(11)
C18 C17 C30 119.44(18)
C18 C17 C16 120.54(17)
C30 C17 C16 120.02(18)
C17 C18 C23 120.17(15)
C17 C18 C19 122.4(2)
C23 C18 C19 117.39(19)
C20 C19 C18 121.1(2)
C19 C20 C21 120.9(2)
C22 C21 C20 120.8(2)
C21 C22 C23 120.2(2)
C24 C23 C18 119.83(15)
C24 C23 C22 120.57(19)
C18 C23 C22 119.58(18)
C23 C24 C25 120.75(17)
C24 C25 C26 120.91(16)
C24 C25 C30 120.16(17)
C26 C25 C30 118.94(16)
C27 C26 C25 121.14(18)
C26 C27 C28 120.2(2)
C29 C28 C27 120.4(2)
C28 C29 C30 121.8(2)
C17 C30 C25 119.64(17)
C17 C30 C29 122.88(19)
C25 C30 C29 117.48(17)
C33 C32 C45 120.6(3)
C33 C32 C31 120.9(3)
C45 C32 C31 118.5(3)
C32 C33 C34 123.6(3)
C32 C33 C38 119.5(3)
C34 C33 C38 116.9(2)
C35 C34 C33 122.4(3)
C34 C35 C36 120.3(2)
C37 C36 C35 119.5(3)
C36 C37 C38 121.9(3)
C39 C38 C37 122.1(2)
C39 C38 C33 119.0(2)
C37 C38 C33 118.9(2)
C38 C39 C40 122.6(3)
C39 C40 C41 121.8(3)
C39 C40 C45 118.3(4)
C41 C40 C45 119.9(4)
C42 C41 C40 119.4(4)
C43 C42 C41 120.5(5)
C44 C43 C42 120.8(5)
C43 C44 C45 121.5(5)
C44 C45 C32 122.3(4)
C44 C45 C40 117.6(4)
C32 C45 C40 120.0(4)
C33A C32A C45A 121.7(10)
C33A C32A C31A 121.0(9)
C45A C32A C31A 117.2(9)
C32A C33A C38A 118.7(8)
C32A C33A C34A 121.1(8)
C38A C33A C34A 120.1(7)
C35A C34A C33A 120.5(7)
C34A C35A C36A 120.4(7)
C37A C36A C35A 119.9(8)
C36A C37A C38A 122.7(7)
C39A C38A C37A 124.5(8)
C39A C38A C33A 119.1(9)
C37A C38A C33A 116.5(7)
C38A C39A C40A 123.9(12)
C41A C40A C45A 117.1(12)
C41A C40A C39A 127.2(12)
C45A C40A C39A 115.1(12)
C42A C41A C40A 124.6(13)
C41A C42A C43A 119.4(13)
C44A C43A C42A 114.0(13)
C43A C44A C45A 128.3(16)
C44A C45A C40A 114.3(13)
C44A C45A C32A 124.7(13)
C40A C45A C32A 120.9(12)
C18A C17A C30A 116.1(8)
C18A C17A C16A 123.6(8)
C30A C17A C16A 120.1(8)
C23A C18A C17A 122.0(8)
C23A C18A C19A 118.9(8)
C17A C18A C19A 119.1(9)
C20A C19A C18A 119.1(10)
C19A C20A C21A 122.0(12)
C22A C21A C20A 120.0(11)
C21A C22A C23A 120.3(10)
C18A C23A C24A 123.5(9)
C18A C23A C22A 119.6(9)
C24A C23A C22A 116.9(9)
C25A C24A C23A 113.2(11)
C30A C25A C24A 126.5(11)
C30A C25A C26A 116.0(10)
C24A C25A C26A 117.5(11)
C27A C26A C25A 120.6(14)
C26A C27A C28A 123.8(16)
C29A C28A C27A 117.5(13)
C28A C29A C30A 119.5(11)
C25A C30A C29A 122.5(10)
C25A C30A C17A 118.6(9)
C29A C30A C17A 118.8(9)
N2 Li1 N3 114.0(3)
N2 Li1 N1 88.6(3)
N3 Li1 N1 128.0(3)
N2 Li1 N4 123.7(3)
N3 Li1 N4 89.1(2)
N1 Li1 N4 117.37(17)
N4 Li1 N1A 128.65(16)
N4 Li1 N3A 83.8(2)
N1A Li1 N3A 117.3(3)
N4 Li1 N2A 120.45(19)
N1A Li1 N2A 84.88(19)
N3A Li1 N2A 127.4(3)
N2 Li1 C54 121.5(3)
N3 Li1 C54 31.54(19)
N1 Li1 C54 147.23(19)
N4 Li1 C54 58.82(8)
C46 N1 C47 108.5(6)
C46 N1 C48 108.4(5)
C47 N1 C48 111.4(6)
C46 N1 Li1 120.4(5)
C47 N1 Li1 106.2(5)
C48 N1 Li1 101.8(3)
N1 C48 C49 111.4(4)
C48 C49 N2 110.1(5)
C51 N2 C50 107.7(9)
C51 N2 C49 111.6(8)
C50 N2 C49 106.3(7)
C51 N2 Li1 108.2(8)
C50 N2 Li1 119.5(8)
C49 N2 Li1 103.3(5)
C52 N3 C53 108.7(5)
C52 N3 C54 109.5(6)
C53 N3 C54 107.5(6)
C52 N3 Li1 108.3(6)
C53 N3 Li1 120.6(5)
C54 N3 Li1 101.7(4)
N3 C54 C55 110.7(4)
N3 C54 Li1 46.7(4)
C55 C54 Li1 75.1(2)
N4 C55 C54 111.0(4)
C56 N4 C57 108.83(12)
C56 N4 C55A 115.5(4)
C57 N4 C55A 98.0(2)
C56 N4 C55 104.3(2)
C57 N4 C55 117.5(2)
C56 N4 Li1 113.68(11)
C57 N4 Li1 111.99(11)
C55A N4 Li1 107.9(3)
C55 N4 Li1 100.2(2)
N8 Li2 N6 116.7(3)
N8 Li2 N5 116.8(2)
N8A Li2 N5 123.9(2)
N6 Li2 N5 86.94(17)
N8A Li2 N6A 124.5(3)
N5 Li2 N6A 86.86(16)
N8 Li2 N7 89.86(19)
N8A Li2 N7 85.1(2)
N6 Li2 N7 125.50(17)
N5 Li2 N7 124.09(11)
N6A Li2 N7 116.84(16)
C58A N5 C60A 118.1(5)
C59 N5 C58 110.6(6)
C59 N5 C60 117.9(5)
C58 N5 C60 99.8(5)
C58A N5 C59A 105.3(6)
C60A N5 C59A 102.5(5)
C59 N5 Li2 118.1(4)
C58A N5 Li2 114.7(5)
C60A N5 Li2 103.25(15)
C58 N5 Li2 108.9(5)
C60 N5 Li2 99.54(17)
C59A N5 Li2 112.5(5)
C61 C60 N5 106.9(3)
N6 C61 C60 111.8(3)
C62 N6 C63 106.9(6)
C62 N6 C61 111.8(5)
C63 N6 C61 109.3(4)
C62 N6 Li2 108.0(5)
C63 N6 Li2 119.1(4)
C61 N6 Li2 101.7(3)
C64A N7 C66A 114.1(7)
C65 N7 C64 115.3(5)
C65 N7 C66 109.9(3)
C64 N7 C66 105.5(5)
C64A N7 C65A 104.4(6)
C66A N7 C65A 106.8(3)
C65 N7 Li2 109.6(2)
C64A N7 Li2 112.9(7)
C66A N7 Li2 103.3(3)
C64 N7 Li2 116.1(6)
C66 N7 Li2 98.95(18)
C65A N7 Li2 115.5(2)
C67 C66 N7 112.3(3)
N8 C67 C66 110.9(4)
C69 N8 C67 110.8(6)
C69 N8 C68 108.1(6)
C67 N8 C68 106.6(6)
C69 N8 Li2 109.9(6)
C67 N8 Li2 103.0(4)
C68 N8 Li2 118.1(5)
N5 C60A C61A 107.7(2)
N6A C61A C60A 112.6(3)
C62A N6A C63A 108.2(6)
C62A N6A C61A 108.7(4)
C63A N6A C61A 111.5(4)
C62A N6A Li2 120.0(5)
C63A N6A Li2 107.1(3)
C61A N6A Li2 101.3(3)
N7 C66A C67A 107.2(4)
N8A C67A C66A 109.8(5)
C68A N8A C69A 110.5(7)
C68A N8A C67A 112.4(6)
C69A N8A C67A 108.3(7)
C68A N8A Li2 107.8(5)
C69A N8A Li2 116.6(7)
C67A N8A Li2 101.1(5)
C46A N1A C47A 107.4(5)
C46A N1A C48A 109.6(4)
C47A N1A C48A 109.2(4)
C46A N1A Li1 103.8(4)
C47A N1A Li1 121.1(4)
C48A N1A Li1 105.3(3)
N1A C48A C49A 112.3(3)
N2A C49A C48A 110.8(4)
C50A N2A C51A 108.6(6)
C50A N2A C49A 114.6(5)
C51A N2A C49A 105.5(5)
C50A N2A Li1 110.7(6)
C51A N2A Li1 116.7(5)
C49A N2A Li1 100.8(3)
N3A C54A C55A 112.6(5)
N4 C55A C54A 106.1(4)
C53A N3A C52A 112.7(8)
C53A N3A C54A 111.6(7)
C52A N3A C54A 107.7(7)
C53A N3A Li1 105.9(6)
C52A N3A Li1 117.2(7)
C54A N3A Li1 101.3(5)

loop_
_geom_bond_atom_site_label_1
_geom_bond_atom_site_label_2
_geom_bond_distance
_geom_bond_publ_flag
C1 C2 1.5025(19) y
C2 C3 1.4212(16) y
C2 C15 1.4241(18) y
C3 C4 1.4173(17) y
C3 C8 1.4481(16) y
C4 C5 1.3827(18) y
C5 C6 1.3918(19) y
C6 C7 1.3789(18) y
C7 C8 1.4148(17) y
C8 C9 1.4029(17) y
C9 C10 1.4006(17) y
C10 C11 1.4147(18) y
C10 C15 1.4419(18) y
C11 C12 1.376(2) y
C12 C13 1.380(2) y
C13 C14 1.390(2) y
C14 C15 1.4171(17) y
C16 C17 1.506(3) y
C17 C18 1.414(3) y
C17 C30 1.416(2) y
C18 C23 1.429(3) y
C18 C19 1.436(2) y
C19 C20 1.363(4) y
C20 C21 1.402(4) y
C21 C22 1.360(3) y
C22 C23 1.436(2) y
C23 C24 1.395(2) y
C24 C25 1.395(2) y
C25 C26 1.429(2) y
C25 C30 1.433(2) y
C26 C27 1.360(3) y
C27 C28 1.417(3) y
C28 C29 1.353(3) y
C29 C30 1.434(3) y
C31 C32 1.519(5) y
C32 C33 1.410(4) y
C32 C45 1.423(5) y
C33 C34 1.419(3) y
C33 C38 1.443(3) y
C34 C35 1.381(5) y
C35 C36 1.394(5) y
C36 C37 1.380(3) y
C37 C38 1.414(3) y
C38 C39 1.398(3) y
C39 C40 1.410(4) y
C40 C41 1.412(4) y
C40 C45 1.435(4) y
C41 C42 1.400(5) y
C42 C43 1.387(5) y
C43 C44 1.364(5) y
C44 C45 1.416(5) y
C31A C32A 1.515(11) ?
C32A C33A 1.400(10) ?
C32A C45A 1.429(13) ?
C33A C38A 1.424(8) ?
C33A C34A 1.436(10) ?
C34A C35A 1.364(10) ?
C35A C36A 1.400(9) ?
C36A C37A 1.379(10) ?
C37A C38A 1.420(10) ?
C38A C39A 1.405(11) ?
C39A C40A 1.439(12) ?
C40A C41A 1.404(13) ?
C40A C45A 1.428(12) ?
C41A C42A 1.378(12) ?
C42A C43A 1.403(12) ?
C43A C44A 1.379(14) ?
C44A C45A 1.406(14) ?
C16A C17A 1.489(11) ?
C17A C18A 1.387(9) ?
C17A C30A 1.450(11) ?
C18A C23A 1.384(11) ?
C18A C19A 1.454(11) ?
C19A C20A 1.341(13) ?
C20A C21A 1.415(13) ?
C21A C22A 1.341(12) ?
C22A C23A 1.438(11) ?
C23A C24A 1.406(12) ?
C24A C25A 1.384(11) ?
C25A C30A 1.373(11) ?
C25A C26A 1.442(14) ?
C26A C27A 1.303(14) ?
C27A C28A 1.398(14) ?
C28A C29A 1.374(14) ?
C29A C30A 1.403(10) ?
Li1 N2 2.054(11) ?
Li1 N3 2.072(10) ?
Li1 N1 2.112(6) ?
Li1 N4 2.127(2) ?
Li1 N1A 2.150(5) ?
Li1 N3A 2.168(12) ?
Li1 N2A 2.190(7) ?
Li1 C54 2.786(3) ?
C46 N1 1.456(6) ?
C47 N1 1.474(7) ?
N1 C48 1.481(6) ?
C48 C49 1.502(7) ?
C49 N2 1.532(9) ?
N2 C51 1.458(10) ?
N2 C50 1.483(10) ?
C52 N3 1.466(8) ?
C53 N3 1.481(7) ?
N3 C54 1.488(7) ?
C54 C55 1.516(6) ?
C55 N4 1.494(5) ?
N4 C56 1.4569(18) ?
N4 C57 1.461(2) ?
N4 C55A 1.486(7) ?
Li2 N8 2.063(10) ?
Li2 N8A 2.127(10) ?
Li2 N6 2.131(7) ?
Li2 N5 2.132(2) ?
Li2 N6A 2.136(6) ?
Li2 N7 2.143(2) ?
C58 N5 1.509(9) ?
C59 N5 1.389(8) ?
N5 C58A 1.439(9) ?
N5 C60A 1.509(3) ?
N5 C60 1.511(4) ?
N5 C59A 1.545(9) ?
C60 C61 1.509(5) ?
C61 N6 1.478(6) ?
N6 C62 1.464(7) ?
N6 C63 1.477(6) ?
C64 N7 1.467(6) ?
C65 N7 1.403(5) ?
N7 C64A 1.431(9) ?
N7 C66A 1.446(6) ?
N7 C66 1.538(4) ?
N7 C65A 1.556(5) ?
C66 C67 1.513(5) ?
C67 N8 1.483(7) ?
N8 C69 1.468(8) ?
N8 C68 1.489(7) ?
C60A C61A 1.524(4) ?
C61A N6A 1.476(6) ?
C62A N6A 1.458(6) ?
C63A N6A 1.466(5) ?
C66A C67A 1.518(6) ?
C67A N8A 1.472(8) ?
C68A N8A 1.430(9) ?
C69A N8A 1.461(9) ?
C46A N1A 1.469(6) ?
C47A N1A 1.470(6) ?
N1A C48A 1.472(5) ?
C48A C49A 1.510(5) ?
C49A N2A 1.487(5) ?
N2A C50A 1.444(7) ?
N2A C51A 1.463(7) ?
C54A N3A 1.474(9) ?
C54A C55A 1.512(7) ?
N3A C53A 1.448(9) ?
N3A C52A 1.457(9) ?
